data_4300586
_journal_name_full 'Inorganic Chemistry'
_journal_paper_doi 10.1021/ic051590a
_journal_year 2006
_chemical_formula_sum 'C36 H36 Cl4 F12 N6 P2 Ru'
_chemical_formula_weight 1085.52
_space_group_IT_number 61
_symmetry_cell_setting orthorhombic
_symmetry_space_group_name_Hall '-P 2ac 2ab'
_symmetry_space_group_name_H-M 'P b c a'
_cell_angle_alpha 90.00
_cell_angle_beta 90.00
_cell_angle_gamma 90.00
_cell_formula_units_Z 8
_cell_length_a 14.2588(3)
_cell_length_b 21.5216(9)
_cell_length_c 28.1859(8)
_cell_measurement_temperature 173(2)
_cell_volume 8649.5(5)
_diffrn_ambient_temperature 173(2)
_exptl_crystal_density_diffrn 1.667
_cod_database_code 4300586

loop_
_symmetry_equiv_pos_as_xyz
'x, y, z'
'-x+1/2, -y, z+1/2'
'-x, y+1/2, -z+1/2'
'x+1/2, -y+1/2, -z'
'-x, -y, -z'
'x-1/2, y, -z-1/2'
'x, -y-1/2, z-1/2'
'-x-1/2, y-1/2, z'

loop_
_atom_site_label
_atom_site_type_symbol
_atom_site_fract_x
_atom_site_fract_y
_atom_site_fract_z
_atom_site_U_iso_or_equiv
_atom_site_adp_type
_atom_site_occupancy
_atom_site_symmetry_multiplicity
_atom_site_calc_flag
_atom_site_refinement_flags
_atom_site_disorder_assembly
_atom_site_disorder_group
Ru Ru -0.06705(3) 0.22383(3) 0.374399(17) 0.0284(2) Uani 1 1 d . . .
N1 N -0.0220(4) 0.1552(2) 0.42104(18) 0.0292(12) Uani 1 1 d . . .
C1 C -0.0743(5) 0.1303(3) 0.4561(2) 0.0332(15) Uani 1 1 d . . .
H1 H -0.1376 0.1406 0.4578 0.040 Uiso 1 1 calc R . .
C2 C -0.0378(5) 0.0904(3) 0.4894(2) 0.0404(17) Uani 1 1 d . . .
H2 H -0.0753 0.0756 0.5140 0.049 Uiso 1 1 calc R . .
C3 C 0.0544(5) 0.0725(3) 0.4861(3) 0.0420(17) Uani 1 1 d . . .
H3 H 0.0800 0.0449 0.5079 0.050 Uiso 1 1 calc R . .
C4 C 0.1081(5) 0.0962(3) 0.4499(2) 0.0330(15) Uani 1 1 d . . .
H4 H 0.1704 0.0841 0.4467 0.040 Uiso 1 1 calc R . .
C5 C 0.0695(4) 0.1382(3) 0.4180(2) 0.0315(14) Uani 1 1 d . . .
C6 C 0.1291(5) 0.1688(3) 0.3812(2) 0.0404(16) Uani 1 1 d . . .
H6A H 0.1646 0.1372 0.3645 0.049 Uiso 1 1 calc R . .
H6B H 0.1736 0.1961 0.3968 0.049 Uiso 1 1 calc R . .
N2 N 0.0740(4) 0.2058(3) 0.34591(19) 0.0342(13) Uani 1 1 d . . .
H2N H 0.1013 0.2430 0.3478 0.041 Uiso 1 1 d R . .
C7 C 0.0835(4) 0.1862(3) 0.2958(2) 0.0355(16) Uani 1 1 d . . .
C8 C 0.0733(5) 0.1244(4) 0.2816(3) 0.0417(17) Uani 1 1 d . . .
C9 C 0.0714(5) 0.1128(4) 0.2327(3) 0.051(2) Uani 1 1 d . . .
H9 H 0.0635 0.0722 0.2222 0.061 Uiso 1 1 calc R . .
C10 C 0.0807(6) 0.1590(4) 0.2000(3) 0.055(2) Uani 1 1 d . . .
H10 H 0.0777 0.1497 0.1678 0.065 Uiso 1 1 calc R . .
C11 C 0.0943(5) 0.2187(4) 0.2142(3) 0.049(2) Uani 1 1 d . . .
H11 H 0.1023 0.2499 0.1917 0.058 Uiso 1 1 calc R . .
C12 C 0.0964(5) 0.2337(4) 0.2631(3) 0.0432(18) Uani 1 1 d . . .
C13 C 0.0639(6) 0.0696(4) 0.3140(3) 0.053(2) Uani 1 1 d . . .
H13A H 0.1252 0.0555 0.3232 0.064 Uiso 1 1 calc R . .
H13B H 0.0314 0.0368 0.2979 0.064 Uiso 1 1 calc R . .
H13C H 0.0293 0.0815 0.3418 0.064 Uiso 1 1 calc R . .
C14 C 0.1144(5) 0.3000(4) 0.2772(3) 0.0488(19) Uani 1 1 d . . .
H14A H 0.0589 0.3171 0.2915 0.059 Uiso 1 1 calc R . .
H14B H 0.1306 0.3239 0.2497 0.059 Uiso 1 1 calc R . .
H14C H 0.1650 0.3015 0.2996 0.059 Uiso 1 1 calc R . .
N3 N -0.0238(4) 0.2873(2) 0.42533(18) 0.0307(12) Uani 1 1 d . . .
N4 N -0.1903(3) 0.2412(2) 0.40859(17) 0.0279(12) Uani 1 1 d . . .
C15 C 0.0632(5) 0.3104(4) 0.4326(3) 0.0396(17) Uani 1 1 d . . .
H15 H 0.1111 0.2975 0.4125 0.047 Uiso 1 1 calc R . .
C16 C 0.0854(5) 0.3523(4) 0.4682(3) 0.0436(18) Uani 1 1 d . . .
H16 H 0.1464 0.3667 0.4721 0.052 Uiso 1 1 calc R . .
C17 C 0.0147(5) 0.3718(4) 0.4975(3) 0.0446(18) Uani 1 1 d . . .
H17 H 0.0268 0.3999 0.5218 0.054 Uiso 1 1 calc R . .
C18 C -0.0743(5) 0.3492(4) 0.4906(3) 0.0434(18) Uani 1 1 d . . .
H18 H -0.1226 0.3619 0.5105 0.052 Uiso 1 1 calc R . .
C19 C -0.0926(4) 0.3081(3) 0.4545(2) 0.0304(14) Uani 1 1 d . . .
C20 C -0.1863(4) 0.2827(3) 0.4442(2) 0.0297(14) Uani 1 1 d . . .
C21 C -0.2667(5) 0.3002(3) 0.4686(2) 0.0371(16) Uani 1 1 d . . .
H21 H -0.2629 0.3295 0.4928 0.044 Uiso 1 1 calc R . .
C22 C -0.3519(5) 0.2741(3) 0.4573(2) 0.0373(16) Uani 1 1 d . . .
H22 H -0.4058 0.2853 0.4737 0.045 Uiso 1 1 calc R . .
C23 C -0.3558(5) 0.2317(3) 0.4215(2) 0.0385(17) Uani 1 1 d . . .
H23 H -0.4126 0.2136 0.4129 0.046 Uiso 1 1 calc R . .
C24 C -0.2743(5) 0.2161(4) 0.3982(2) 0.0400(17) Uani 1 1 d . . .
H24 H -0.2773 0.1868 0.3741 0.048 Uiso 1 1 calc R . .
N5 N -0.1025(4) 0.2889(3) 0.32422(19) 0.0327(13) Uani 1 1 d . . .
N6 N -0.1248(4) 0.1690(3) 0.32201(19) 0.0353(13) Uani 1 1 d . . .
C25 C -0.1019(5) 0.3507(4) 0.3300(3) 0.0431(17) Uani 1 1 d . . .
H25 H -0.0895 0.3667 0.3600 0.052 Uiso 1 1 calc R . .
C26 C -0.1187(6) 0.3913(4) 0.2934(3) 0.055(2) Uani 1 1 d . . .
H26 H -0.1203 0.4340 0.2985 0.066 Uiso 1 1 calc R . .
C27 C -0.1336(6) 0.3665(5) 0.2477(3) 0.064(2) Uani 1 1 d . . .
H27 H -0.1401 0.3928 0.2217 0.077 Uiso 1 1 calc R . .
C28 C -0.1381(5) 0.3052(5) 0.2421(3) 0.054(2) Uani 1 1 d . . .
H28 H -0.1503 0.2886 0.2123 0.064 Uiso 1 1 calc R . .
C29 C -0.1247(4) 0.2656(4) 0.2808(2) 0.0373(17) Uani 1 1 d . . .
C30 C -0.1380(4) 0.1982(4) 0.2797(2) 0.0387(17) Uani 1 1 d . . .
C31 C -0.1670(5) 0.1649(4) 0.2398(3) 0.049(2) Uani 1 1 d . . .
H31 H -0.1733 0.1849 0.2107 0.058 Uiso 1 1 calc R . .
C32 C -0.1862(5) 0.1029(5) 0.2434(3) 0.058(2) Uani 1 1 d . . .
H32 H -0.2034 0.0802 0.2167 0.069 Uiso 1 1 calc R . .
C33 C -0.1798(5) 0.0746(4) 0.2871(3) 0.053(2) Uani 1 1 d . . .
H33 H -0.1968 0.0332 0.2908 0.064 Uiso 1 1 calc R . .
C34 C -0.1476(5) 0.1087(4) 0.3251(3) 0.0415(17) Uani 1 1 d . . .
H34 H -0.1415 0.0890 0.3543 0.050 Uiso 1 1 calc R . .
P1 P 0.35169(13) 0.28393(11) 0.40309(7) 0.0500(6) Uani 1 1 d D . .
F11 F 0.2686(4) 0.2798(3) 0.36550(17) 0.084(2) Uani 1 1 d D . .
F12 F 0.4328(3) 0.2874(3) 0.44069(19) 0.086(2) Uani 1 1 d D . .
F13 F 0.3895(9) 0.2253(5) 0.3829(5) 0.241(9) Uani 1 1 d D . .
F14 F 0.4087(6) 0.3211(6) 0.3671(2) 0.189(6) Uani 1 1 d D . .
F15 F 0.3109(7) 0.3444(5) 0.4237(4) 0.183(5) Uani 1 1 d D . .
F16 F 0.2889(5) 0.2501(6) 0.4384(2) 0.173(5) Uani 1 1 d D . .
P2 P -0.31078(16) 0.00617(10) 0.43331(10) 0.0596(6) Uani 1 1 d D . .
F21 F -0.3979(5) -0.0015(3) 0.4649(4) 0.148(4) Uani 1 1 d D . .
F22 F -0.2140(6) 0.0169(3) 0.4108(4) 0.186(6) Uani 1 1 d D . .
F23 F -0.2729(7) -0.0566(4) 0.4497(6) 0.255(9) Uani 1 1 d D . .
F24 F -0.2721(9) 0.0420(9) 0.4763(5) 0.295(11) Uani 1 1 d D . .
F25 F -0.3491(8) 0.0686(4) 0.4179(4) 0.205(7) Uani 1 1 d D . .
F26 F -0.3485(14) -0.0278(9) 0.3937(6) 0.411(18) Uani 1 1 d D . .
C91 C 0.5841(7) 0.4037(5) 0.3834(4) 0.080(3) Uani 1 1 d . . .
H91A H 0.6366 0.4090 0.4050 0.096 Uiso 1 1 calc R . .
H91B H 0.5531 0.3649 0.3913 0.096 Uiso 1 1 calc R . .
Cl1 Cl 0.5063(2) 0.46440(12) 0.39092(10) 0.0830(8) Uani 1 1 d . . .
Cl2 Cl 0.6250(5) 0.4002(3) 0.3262(2) 0.225(4) Uani 1 1 d . . .
C92 C 0.3800(12) -0.0067(7) 0.4013(5) 0.124(5) Uani 1 1 d D . .
Cl3 Cl 0.3654(2) 0.07351(15) 0.39141(10) 0.0917(9) Uani 1 1 d D . .
Cl4A Cl 0.3770(6) -0.0468(3) 0.3464(3) 0.135(3) Uani 0.67 1 d PD . .
Cl4B Cl 0.3130(19) -0.0466(6) 0.3579(9) 0.35(3) Uani 0.33 1 d PD . .

loop_
_atom_site_aniso_label
_atom_site_aniso_U_11
_atom_site_aniso_U_22
_atom_site_aniso_U_33
_atom_site_aniso_U_23
_atom_site_aniso_U_13
_atom_site_aniso_U_12
Ru 0.0196(3) 0.0406(4) 0.0251(3) 0.0006(2) -0.00090(19) -0.0029(2)
C1 0.030(4) 0.034(4) 0.036(4) 0.000(3) 0.005(3) -0.006(3)
C2 0.048(4) 0.039(4) 0.034(4) -0.001(3) 0.006(3) -0.005(3)
C3 0.053(5) 0.035(4) 0.038(4) -0.002(3) -0.013(3) 0.002(3)
C4 0.030(3) 0.037(4) 0.032(3) -0.004(3) -0.007(3) 0.005(3)
C5 0.026(3) 0.033(4) 0.035(3) -0.006(3) -0.003(3) -0.005(3)
N2 0.023(3) 0.044(3) 0.036(3) 0.007(3) 0.002(2) -0.003(2)
C7 0.016(3) 0.053(5) 0.037(4) 0.007(3) 0.004(3) 0.001(3)
C8 0.030(4) 0.050(5) 0.046(4) 0.001(3) 0.010(3) 0.005(3)
C9 0.043(4) 0.057(5) 0.052(5) -0.007(4) 0.011(4) 0.002(4)
C10 0.053(5) 0.073(6) 0.037(4) -0.002(4) 0.008(4) -0.006(4)
C11 0.035(4) 0.076(6) 0.035(4) 0.010(4) 0.007(3) 0.001(4)
C12 0.019(3) 0.064(5) 0.046(4) 0.012(4) 0.005(3) -0.001(3)
C13 0.047(5) 0.052(5) 0.059(5) 0.000(4) 0.006(4) 0.000(4)
C14 0.034(4) 0.057(5) 0.055(5) 0.010(4) 0.005(3) -0.004(4)
N3 0.021(3) 0.042(3) 0.029(3) 0.003(2) -0.003(2) -0.005(2)
N4 0.021(3) 0.039(3) 0.023(3) 0.002(2) -0.002(2) -0.001(2)
C15 0.024(4) 0.053(5) 0.041(4) 0.003(3) 0.001(3) -0.002(3)
C16 0.032(4) 0.052(5) 0.047(4) 0.001(4) -0.012(3) -0.011(3)
C17 0.037(4) 0.046(4) 0.051(4) -0.010(4) -0.010(3) -0.006(3)
C18 0.037(4) 0.052(5) 0.041(4) -0.011(3) -0.002(3) -0.002(3)
C19 0.027(3) 0.034(4) 0.030(3) 0.004(3) -0.008(3) -0.002(3)
C20 0.029(4) 0.034(4) 0.026(3) 0.005(3) -0.002(3) 0.002(3)
C21 0.034(4) 0.042(4) 0.035(4) -0.006(3) 0.001(3) 0.001(3)
C22 0.024(4) 0.049(4) 0.039(4) 0.002(3) 0.006(3) 0.006(3)
C23 0.019(3) 0.058(5) 0.038(4) -0.001(3) 0.000(3) -0.004(3)
C24 0.028(4) 0.057(5) 0.035(4) -0.010(3) -0.004(3) -0.005(3)
N5 0.021(3) 0.045(4) 0.032(3) 0.001(2) 0.000(2) 0.000(2)
N6 0.020(3) 0.050(4) 0.035(3) -0.004(3) 0.000(2) 0.003(2)
C25 0.037(4) 0.047(5) 0.045(4) 0.007(3) -0.001(3) 0.007(3)
C26 0.051(5) 0.055(5) 0.059(5) 0.015(4) 0.001(4) 0.007(4)
C27 0.052(5) 0.083(7) 0.057(5) 0.026(5) -0.002(4) 0.010(5)
C28 0.040(4) 0.086(7) 0.034(4) 0.009(4) -0.005(3) 0.005(4)
C29 0.017(3) 0.065(5) 0.030(4) -0.001(3) 0.002(3) 0.003(3)
C30 0.019(3) 0.068(5) 0.028(3) -0.004(3) 0.001(3) 0.003(3)
C31 0.028(4) 0.081(6) 0.037(4) -0.014(4) -0.004(3) 0.004(4)
C32 0.033(4) 0.087(7) 0.053(5) -0.034(5) -0.006(4) -0.008(4)
C33 0.035(4) 0.064(5) 0.059(5) -0.025(4) 0.005(4) -0.009(4)
C34 0.028(4) 0.050(5) 0.046(4) -0.007(3) 0.006(3) -0.005(3)
P1 0.0258(10) 0.0837(17) 0.0404(11) -0.0107(10) -0.0004(8) -0.0132(9)
F11 0.051(3) 0.155(6) 0.047(3) 0.024(3) -0.014(2) -0.049(3)
F12 0.037(3) 0.153(6) 0.068(3) -0.031(4) -0.016(2) -0.004(3)
F13 0.208(12) 0.195(11) 0.321(16) -0.184(12) -0.166(12) 0.121(10)
F14 0.139(7) 0.351(16) 0.076(4) 0.033(7) -0.025(5) -0.175(9)
F15 0.151(8) 0.198(10) 0.200(10) -0.102(9) -0.070(8) 0.088(8)
F16 0.108(6) 0.345(14) 0.065(4) 0.082(6) -0.042(4) -0.132(8)
P2 0.0454(12) 0.0377(12) 0.0955(18) -0.0004(11) 0.0219(12) 0.0028(9)
F21 0.099(5) 0.072(4) 0.273(11) 0.023(6) 0.106(6) 0.019(4)
F22 0.168(8) 0.070(5) 0.321(14) 0.035(6) 0.177(10) 0.013(5)
F23 0.140(8) 0.113(7) 0.51(2) 0.155(11) 0.195(12) 0.073(6)
F24 0.148(11) 0.53(3) 0.209(13) -0.146(18) -0.016(10) -0.059(15)
F25 0.248(12) 0.106(6) 0.260(12) 0.089(7) 0.171(11) 0.113(7)
F26 0.48(3) 0.41(3) 0.34(2) -0.31(2) -0.23(2) 0.16(2)
C91 0.060(6) 0.061(6) 0.119(9) -0.028(6) 0.006(6) -0.015(5)
Cl1 0.095(2) 0.0648(16) 0.0889(18) 0.0217(13) -0.0019(15) 0.0107(14)
Cl2 0.273(7) 0.206(5) 0.196(5) -0.152(4) 0.163(5) -0.145(5)
C92 0.162(14) 0.099(10) 0.111(10) 0.006(8) -0.003(10) 0.049(10)
Cl3 0.108(2) 0.095(2) 0.0714(16) -0.0064(14) -0.0109(15) 0.0366(17)
Cl4A 0.166(7) 0.086(4) 0.151(5) -0.043(4) -0.029(5) 0.017(4)
Cl4B 0.25(3) 0.108(13) 0.69(7) 0.11(2) -0.29(4) -0.081(16)

loop_
_geom_bond_atom_site_label_1
_geom_bond_atom_site_label_2
_geom_bond_distance
_geom_bond_site_symmetry_2
_geom_bond_publ_flag
Ru N4 2.039(5) . ?
Ru N5 2.054(5) . ?
Ru N6 2.062(6) . ?
Ru N3 2.075(5) . ?
Ru N1 2.079(5) . ?
Ru N2 2.200(5) . ?
N1 C1 1.348(8) . ?
N1 C5 1.357(8) . ?
C1 C2 1.377(10) . ?
C1 H1 0.9300 . ?
C2 C3 1.373(10) . ?
C2 H2 0.9300 . ?
C3 C4 1.374(10) . ?
C3 H3 0.9300 . ?
C4 C5 1.389(9) . ?
C4 H4 0.9300 . ?
C5 C6 1.494(9) . ?
C6 N2 1.497(9) . ?
C6 H6A 0.9700 . ?
C6 H6B 0.9700 . ?
N2 C7 1.479(9) . ?
N2 H2N 0.8921 . ?
C7 C12 1.389(10) . ?
C7 C8 1.398(11) . ?
C8 C9 1.401(11) . ?
C8 C13 1.497(11) . ?
C9 C10 1.363(12) . ?
C9 H9 0.9300 . ?
C10 C11 1.360(12) . ?
C10 H10 0.9300 . ?
C11 C12 1.415(11) . ?
C11 H11 0.9300 . ?
C12 C14 1.504(11) . ?
C13 H13A 0.9600 . ?
C13 H13B 0.9600 . ?
C13 H13C 0.9600 . ?
C14 H14A 0.9600 . ?
C14 H14B 0.9600 . ?
C14 H14C 0.9600 . ?
N3 C15 1.353(8) . ?
N3 C19 1.356(8) . ?
N4 C20 1.344(8) . ?
N4 C24 1.346(9) . ?
C15 C16 1.385(10) . ?
C15 H15 0.9300 . ?
C16 C17 1.369(11) . ?
C16 H16 0.9300 . ?
C17 C18 1.373(10) . ?
C17 H17 0.9300 . ?
C18 C19 1.374(10) . ?
C18 H18 0.9300 . ?
C19 C20 1.471(9) . ?
C20 C21 1.390(9) . ?
C21 C22 1.375(10) . ?
C21 H21 0.9300 . ?
C22 C23 1.362(10) . ?
C22 H22 0.9300 . ?
C23 C24 1.376(10) . ?
C23 H23 0.9300 . ?
C24 H24 0.9300 . ?
N5 C25 1.339(9) . ?
N5 C29 1.360(9) . ?
N6 C34 1.340(9) . ?
N6 C30 1.362(9) . ?
C25 C26 1.374(11) . ?
C25 H25 0.9300 . ?
C26 C27 1.408(13) . ?
C26 H26 0.9300 . ?
C27 C28 1.331(13) . ?
C27 H27 0.9300 . ?
C28 C29 1.396(11) . ?
C28 H28 0.9300 . ?
C29 C30 1.463(11) . ?
C30 C31 1.397(10) . ?
C31 C32 1.365(13) . ?
C31 H31 0.9300 . ?
C32 C33 1.377(12) . ?
C32 H32 0.9300 . ?
C33 C34 1.379(10) . ?
C33 H33 0.9300 . ?
C34 H34 0.9300 . ?
P1 F13 1.486(7) . ?
P1 F16 1.523(6) . ?
P1 F14 1.526(7) . ?
P1 F15 1.540(7) . ?
P1 F12 1.571(5) . ?
P1 F11 1.592(5) . ?
P2 F26 1.439(9) . ?
P2 F25 1.515(7) . ?
P2 F23 1.527(7) . ?
P2 F22 1.537(6) . ?
P2 F24 1.537(9) . ?
P2 F21 1.538(6) . ?
C91 Cl2 1.717(12) . ?
C91 Cl1 1.726(11) . ?
C91 H91A 0.9700 . ?
C91 H91B 0.9700 . ?
C92 Cl3 1.762(14) . ?
C92 Cl4A 1.771(16) . ?
C92 Cl4B 1.771(17) . ?
Cl4A Cl4B 0.97(3) . ?
